data_7123960
loop_
_publ_author_name
'Jaiswal, Kuldeep'
'Volodarsky , Solomon'
'Kampel, Vladimir'
'Dobrovetsky, Roman'

_publ_section_title
;
 A Self-Catalyzed Reaction of 1,2-Dibenzoyl o-Carborane with Hydrosilanes
 -- Formation of New Hydrofuranes
;
_journal_name_full 'Chemical Communications'
_journal_paper_doi 10.1039/C9CC04780H
_journal_year 2019
_chemical_formula_moiety 'C16 H22 B10 O'
_chemical_formula_sum 'C16 H22 B10 O'
_chemical_formula_weight 338.43
_chemical_name_common 'Dimitry676b (Roman TA)'
_space_group_crystal_system triclinic
_space_group_IT_number 2
_space_group_name_Hall '-P 1'
_space_group_name_H-M_alt 'P -1'
_symmetry_space_group_name_Hall '-P 1'
_symmetry_space_group_name_H-M 'P -1'
_atom_sites_solution_hydrogens geom
_audit_creation_method SHELXL-2018/3
_audit_update_record
;
2019-06-18 deposited with the CCDC.    2019-08-06 downloaded from the CCDC.
;
_cell_angle_alpha 79.163(3)
_cell_angle_beta 89.799(2)
_cell_angle_gamma 77.239(4)
_cell_formula_units_Z 4
_cell_length_a 11.2264(11)
_cell_length_b 13.0984(13)
_cell_length_c 13.4829(13)
_cell_measurement_reflns_used 6750
_cell_measurement_temperature 200(2)
_cell_measurement_theta_max 25.188
_cell_measurement_theta_min 1.539
_cell_volume 1897.7(3)
_computing_cell_refinement 'APEX2 v2010.7-0 (Bruker AXS)'
_computing_data_collection 'Bruker Instrument Service v2010.7.0.0'
_computing_data_reduction 'SAINT V7.68A (Bruker AXS, 2009)'
_computing_molecular_graphics 'Olex2 (Dolomanov et al., 2009)'
_computing_publication_material 'Olex2 (Dolomanov et al., 2009)'
_computing_structure_refinement 'SHELXL-2018/3 (Sheldrick, 2018)'
_computing_structure_solution 'SHELXT 2014/4 (Sheldrick, 2014)'
_diffrn_ambient_temperature 200(2)
_diffrn_detector_area_resol_mean 95
_diffrn_measured_fraction_theta_full 0.988
_diffrn_measured_fraction_theta_max 0.988
_diffrn_measurement_device_type 'APEX2 (Bruker AXS)'
_diffrn_measurement_method '\f and \w scans'
_diffrn_radiation_type MoK\a
_diffrn_radiation_wavelength 0.71073
_diffrn_reflns_av_R_equivalents 0.1104
_diffrn_reflns_av_unetI/netI 0.1427
_diffrn_reflns_Laue_measured_fraction_full 0.988
_diffrn_reflns_Laue_measured_fraction_max 0.988
_diffrn_reflns_limit_h_max 13
_diffrn_reflns_limit_h_min -13
_diffrn_reflns_limit_k_max 15
_diffrn_reflns_limit_k_min -15
_diffrn_reflns_limit_l_max 16
_diffrn_reflns_limit_l_min -16
_diffrn_reflns_number 16345
_diffrn_reflns_point_group_measured_fraction_full 0.988
_diffrn_reflns_point_group_measured_fraction_max 0.988
_diffrn_reflns_theta_full 25.188
_diffrn_reflns_theta_max 25.188
_diffrn_reflns_theta_min 1.539
_exptl_absorpt_coefficient_mu 0.062
_exptl_absorpt_correction_T_max 0.970
_exptl_absorpt_correction_T_min 0.965
_exptl_absorpt_correction_type multi-scan
_exptl_absorpt_process_details 'SADABS V2008/1 (Bruker AXS)'
_exptl_crystal_colour colorless
_exptl_crystal_density_diffrn 1.185
_exptl_crystal_description block
_exptl_crystal_F_000 704
_exptl_crystal_size_max 0.240
_exptl_crystal_size_mid 0.160
_exptl_crystal_size_min 0.160
_refine_diff_density_max 0.228
_refine_diff_density_min -0.264
_refine_diff_density_rms 0.050
_refine_ls_extinction_method none
_refine_ls_goodness_of_fit_ref 0.865
_refine_ls_hydrogen_treatment constr
_refine_ls_matrix_type full
_refine_ls_number_parameters 487
_refine_ls_number_reflns 6750
_refine_ls_number_restraints 0
_refine_ls_restrained_S_all 0.865
_refine_ls_R_factor_all 0.1081
_refine_ls_R_factor_gt 0.0538
_refine_ls_shift/su_max 0.000
_refine_ls_shift/su_mean 0.000
_refine_ls_structure_factor_coef Fsqd
_refine_ls_weighting_details 'w=1/[\s^2^(Fo^2^)+(0.0238P)^2^] where P=(Fo^2^+2Fc^2^)/3'
_refine_ls_weighting_scheme calc
_refine_ls_wR_factor_gt 0.1135
_refine_ls_wR_factor_ref 0.1304
_reflns_Friedel_coverage 0.000
_reflns_number_gt 4613
_reflns_number_total 6750
_reflns_threshold_expression 'I > 2\s(I)'
_cod_data_source_file c9cc04780h2.cif
_cod_data_source_block Dimitry676b
_cod_database_code 7123960
_shelx_shelxl_version_number 2018/3
_shelx_space_group_comment
;
The symmetry employed for this shelxl refinement is uniquely defined
by the following loop, which should always be used as a source of
symmetry information in preference to the above space-group names.
They are only intended as comments.
;
_shelx_estimated_absorpt_t_min 0.985
_shelx_estimated_absorpt_t_max 0.990

loop_
_space_group_symop_operation_xyz
'x, y, z'
'-x, -y, -z'

loop_
_atom_site_label
_atom_site_type_symbol
_atom_site_fract_x
_atom_site_fract_y
_atom_site_fract_z
_atom_site_U_iso_or_equiv
_atom_site_adp_type
_atom_site_occupancy
_atom_site_site_symmetry_order
_atom_site_calc_flag
_atom_site_refinement_flags_posn
_atom_site_refinement_flags_adp
O1 O 0.93468(12) 0.61785(12) 0.50045(11) 0.0363(4) Uani 1 1 d . .
C1 C 1.1333(2) 0.9256(2) 0.4272(3) 0.0717(10) Uani 1 1 d . .
H1 H 1.184952 0.973769 0.428905 0.086 Uiso 1 1 calc R U
C2 C 1.1062(2) 0.8653(2) 0.5145(3) 0.0682(9) Uani 1 1 d . .
H2 H 1.139064 0.872168 0.577155 0.082 Uiso 1 1 calc R U
C3 C 1.0312(2) 0.7939(2) 0.5137(2) 0.0537(7) Uani 1 1 d . .
H3 H 1.013108 0.752458 0.575257 0.064 Uiso 1 1 calc R U
C4 C 0.9832(2) 0.78354(18) 0.42275(19) 0.0374(6) Uani 1 1 d . .
C5 C 1.0108(2) 0.8452(2) 0.3343(2) 0.0512(7) Uani 1 1 d . .
H5 H 0.978190 0.838879 0.271401 0.061 Uiso 1 1 calc R U
C6 C 1.0855(2) 0.9161(2) 0.3367(3) 0.0671(9) Uani 1 1 d . .
H6 H 1.103678 0.958170 0.275516 0.081 Uiso 1 1 calc R U
C7 C 0.90434(19) 0.70566(17) 0.41625(17) 0.0338(6) Uani 1 1 d . .
H7 H 0.921642 0.677616 0.352401 0.041 Uiso 1 1 calc R U
C8 C 0.76473(19) 0.74728(17) 0.42066(15) 0.0295(5) Uani 1 1 d . .
C9 C 0.72100(19) 0.64987(17) 0.49030(16) 0.0306(5) Uani 1 1 d . .
C10 C 0.83769(18) 0.56162(17) 0.51907(16) 0.0315(6) Uani 1 1 d . .
H10 H 0.844116 0.509891 0.472332 0.038 Uiso 1 1 calc R U
C11 C 0.8471(2) 0.50164(17) 0.62644(17) 0.0334(6) Uani 1 1 d . .
C12 C 0.9279(2) 0.51551(18) 0.69786(18) 0.0399(6) Uani 1 1 d . .
H12 H 0.977786 0.565545 0.680127 0.048 Uiso 1 1 calc R U
C13 C 0.9355(2) 0.4560(2) 0.79521(19) 0.0500(7) Uani 1 1 d . .
H13 H 0.991544 0.464924 0.843802 0.060 Uiso 1 1 calc R U
C14 C 0.8630(3) 0.3846(2) 0.8219(2) 0.0557(8) Uani 1 1 d . .
H14 H 0.867908 0.345066 0.889065 0.067 Uiso 1 1 calc R U
C15 C 0.7828(2) 0.3701(2) 0.7513(2) 0.0579(8) Uani 1 1 d . .
H15 H 0.732228 0.320763 0.769746 0.070 Uiso 1 1 calc R U
C16 C 0.7762(2) 0.42773(19) 0.65377(19) 0.0476(7) Uani 1 1 d . .
H16 H 0.722231 0.416438 0.604854 0.057 Uiso 1 1 calc R U
B1 B 0.4816(3) 0.7588(2) 0.4680(2) 0.0448(8) Uani 1 1 d . .
H1A H 0.382991 0.762564 0.484337 0.054 Uiso 1 1 calc R U
B2 B 0.6001(2) 0.6929(2) 0.5601(2) 0.0378(7) Uani 1 1 d . .
H2A H 0.581908 0.651544 0.637329 0.045 Uiso 1 1 calc R U
B3 B 0.5813(2) 0.6383(2) 0.4512(2) 0.0390(7) Uani 1 1 d . .
H3A H 0.551460 0.561259 0.457840 0.047 Uiso 1 1 calc R U
B4 B 0.5374(3) 0.7469(2) 0.3459(2) 0.0445(8) Uani 1 1 d . .
H4 H 0.475897 0.743089 0.282156 0.053 Uiso 1 1 calc R U
B5 B 0.5309(2) 0.8668(2) 0.3910(2) 0.0433(8) Uani 1 1 d . .
H5A H 0.464702 0.942435 0.356452 0.052 Uiso 1 1 calc R U
B6 B 0.5685(2) 0.8339(2) 0.5233(2) 0.0391(7) Uani 1 1 d . .
H6A H 0.527234 0.887513 0.575970 0.047 Uiso 1 1 calc R U
B7 B 0.6880(2) 0.6741(2) 0.36135(19) 0.0372(7) Uani 1 1 d . .
H7A H 0.728266 0.620963 0.307937 0.045 Uiso 1 1 calc R U
B8 B 0.6614(2) 0.8134(2) 0.3258(2) 0.0390(7) Uani 1 1 d . .
H8 H 0.684593 0.852652 0.249243 0.047 Uiso 1 1 calc R U
B9 B 0.6794(2) 0.8678(2) 0.43550(19) 0.0355(7) Uani 1 1 d . .
H9 H 0.713795 0.942616 0.429963 0.043 Uiso 1 1 calc R U
B10 B 0.7198(2) 0.7610(2) 0.54091(19) 0.0322(6) Uani 1 1 d . .
H10A H 0.780941 0.764814 0.604942 0.039 Uiso 1 1 calc R U
O1A O 0.52684(13) 0.62502(12) -0.03725(12) 0.0442(5) Uani 1 1 d . .
C1A C 0.1517(2) 0.9148(2) -0.1244(2) 0.0498(7) Uani 1 1 d . .
H1AA H 0.071984 0.959007 -0.126334 0.060 Uiso 1 1 calc R U
C2A C 0.2177(2) 0.9166(2) -0.2106(2) 0.0503(7) Uani 1 1 d . .
H2AA H 0.184098 0.962869 -0.271701 0.060 Uiso 1 1 calc R U
C3A C 0.3331(2) 0.85071(19) -0.20823(19) 0.0456(7) Uani 1 1 d . .
H3AA H 0.378104 0.851367 -0.268071 0.055 Uiso 1 1 calc R U
C4A C 0.3831(2) 0.78407(18) -0.11920(18) 0.0374(6) Uani 1 1 d . .
C5A C 0.3162(2) 0.7834(2) -0.03313(19) 0.0467(7) Uani 1 1 d . .
H5AA H 0.349394 0.737345 0.028256 0.056 Uiso 1 1 calc R U
C6A C 0.2009(2) 0.8494(2) -0.0358(2) 0.0537(7) Uani 1 1 d . .
H6AA H 0.155891 0.849362 0.024011 0.064 Uiso 1 1 calc R U
C7A C 0.5096(2) 0.71558(19) -0.11875(18) 0.0399(6) Uani 1 1 d . .
H7AA H 0.521065 0.690087 -0.184283 0.048 Uiso 1 1 calc R U
C8A C 0.61346(18) 0.77179(18) -0.10138(16) 0.0330(6) Uani 1 1 d . .
C9A C 0.71018(19) 0.68092(18) -0.02603(16) 0.0324(6) Uani 1 1 d . .
C10A C 0.6536(2) 0.58289(18) -0.00999(18) 0.0381(6) Uani 1 1 d . .
H10B H 0.689881 0.536065 -0.058093 0.046 Uiso 1 1 calc R U
C11A C 0.6686(2) 0.51738(18) 0.09520(18) 0.0378(6) Uani 1 1 d . .
C12A C 0.7766(2) 0.44151(19) 0.1225(2) 0.0483(7) Uani 1 1 d . .
H12A H 0.838657 0.431858 0.074832 0.058 Uiso 1 1 calc R U
C13A C 0.7941(3) 0.3798(2) 0.2190(2) 0.0594(8) Uani 1 1 d . .
H13A H 0.868519 0.328398 0.237317 0.071 Uiso 1 1 calc R U
C14A C 0.7052(3) 0.3923(2) 0.2877(2) 0.0624(8) Uani 1 1 d . .
H14A H 0.717435 0.349732 0.353764 0.075 Uiso 1 1 calc R U
C15A C 0.5975(3) 0.4673(2) 0.2607(2) 0.0551(8) Uani 1 1 d . .
H15A H 0.535310 0.476056 0.308346 0.066 Uiso 1 1 calc R U
C16A C 0.5795(2) 0.52971(19) 0.16493(19) 0.0447(7) Uani 1 1 d . .
H16A H 0.505168 0.581390 0.147189 0.054 Uiso 1 1 calc R U
B1A B 0.7554(2) 0.9179(2) -0.1062(2) 0.0439(8) Uani 1 1 d . .
H1AB H 0.770669 0.999967 -0.134096 0.053 Uiso 1 1 calc R U
B2A B 0.6072(2) 0.8959(2) -0.07851(19) 0.0344(7) Uani 1 1 d . .
H2AB H 0.523438 0.962341 -0.088821 0.041 Uiso 1 1 calc R U
B3A B 0.6828(2) 0.8517(2) -0.1846(2) 0.0425(7) Uani 1 1 d . .
H3AB H 0.648052 0.889043 -0.263815 0.051 Uiso 1 1 calc R U
B4A B 0.8420(3) 0.8043(3) -0.1497(2) 0.0520(9) Uani 1 1 d . .
H4A H 0.914937 0.811565 -0.205790 0.062 Uiso 1 1 calc R U
B5A B 0.8624(3) 0.8175(2) -0.0229(2) 0.0473(8) Uani 1 1 d . .
H5AB H 0.949548 0.833201 0.004404 0.057 Uiso 1 1 calc R U
B6A B 0.7190(2) 0.8750(2) 0.0215(2) 0.0381(7) Uani 1 1 d . .
H6AB H 0.710908 0.928720 0.077911 0.046 Uiso 1 1 calc R U
B7A B 0.7485(2) 0.7150(2) -0.1512(2) 0.0442(8) Uani 1 1 d . .
H7AB H 0.757844 0.662145 -0.208402 0.053 Uiso 1 1 calc R U
B8A B 0.8562(2) 0.6913(3) -0.0495(2) 0.0444(8) Uani 1 1 d . .
H8A H 0.936895 0.622015 -0.038865 0.053 Uiso 1 1 calc R U
B9A B 0.7805(2) 0.7353(2) 0.0565(2) 0.0362(7) Uani 1 1 d . .
H9A H 0.812041 0.695158 0.135775 0.043 Uiso 1 1 calc R U
B10A B 0.6237(2) 0.7855(2) 0.02288(19) 0.0315(6) Uani 1 1 d . .
H10C H 0.551258 0.778659 0.079542 0.038 Uiso 1 1 calc R U

loop_
_atom_site_aniso_label
_atom_site_aniso_U_11
_atom_site_aniso_U_22
_atom_site_aniso_U_33
_atom_site_aniso_U_23
_atom_site_aniso_U_13
_atom_site_aniso_U_12
O1 0.0318(9) 0.0321(10) 0.0399(10) 0.0031(7) 0.0073(7) -0.0051(7)
C1 0.0398(17) 0.053(2) 0.119(3) 0.001(2) -0.0039(19) -0.0179(15)
C2 0.0557(19) 0.061(2) 0.089(3) -0.0125(19) -0.0150(17) -0.0182(17)
C3 0.0512(17) 0.0528(18) 0.0562(19) -0.0040(14) -0.0016(14) -0.0154(14)
C4 0.0296(13) 0.0315(14) 0.0472(17) -0.0042(12) 0.0075(12) -0.0015(11)
C5 0.0459(16) 0.0480(17) 0.0544(18) 0.0063(14) 0.0078(13) -0.0129(14)
C6 0.0501(18) 0.056(2) 0.089(3) 0.0111(17) 0.0133(17) -0.0192(15)
C7 0.0365(13) 0.0276(14) 0.0332(14) -0.0016(11) 0.0105(11) -0.0023(11)
C8 0.0367(13) 0.0263(13) 0.0239(13) -0.0023(10) 0.0044(10) -0.0061(10)
C9 0.0352(13) 0.0279(13) 0.0277(13) -0.0033(10) 0.0043(10) -0.0069(10)
C10 0.0349(13) 0.0252(13) 0.0325(14) -0.0033(10) 0.0080(11) -0.0046(11)
C11 0.0339(13) 0.0254(14) 0.0351(15) -0.0016(11) 0.0076(11) 0.0022(11)
C12 0.0427(15) 0.0305(15) 0.0412(16) -0.0039(12) 0.0030(12) 0.0006(11)
C13 0.0621(18) 0.0391(17) 0.0382(17) -0.0044(13) -0.0030(13) 0.0088(14)
C14 0.067(2) 0.0426(18) 0.0427(18) 0.0077(13) 0.0121(15) 0.0058(15)
C15 0.0599(19) 0.0489(18) 0.056(2) 0.0129(15) 0.0093(15) -0.0135(14)
C16 0.0486(16) 0.0405(16) 0.0472(18) 0.0073(13) 0.0011(13) -0.0097(13)
B1 0.0326(16) 0.051(2) 0.0439(19) -0.0020(15) -0.0009(14) -0.0015(14)
B2 0.0349(16) 0.0419(18) 0.0336(17) -0.0055(13) 0.0101(13) -0.0038(13)
B3 0.0377(16) 0.0451(19) 0.0357(17) -0.0048(14) -0.0020(13) -0.0150(14)
B4 0.0486(18) 0.0446(19) 0.0372(18) -0.0024(14) -0.0095(14) -0.0086(15)
B5 0.0430(18) 0.0393(18) 0.0403(18) -0.0039(14) -0.0083(14) 0.0035(14)
B6 0.0404(17) 0.0364(18) 0.0355(18) -0.0099(14) 0.0048(13) 0.0044(13)
B7 0.0519(18) 0.0389(17) 0.0241(16) -0.0079(13) 0.0025(13) -0.0159(14)
B8 0.0494(18) 0.0362(17) 0.0283(16) -0.0024(13) -0.0075(13) -0.0059(14)
B9 0.0423(17) 0.0288(16) 0.0316(16) -0.0066(13) -0.0007(13) 0.0006(13)
B10 0.0395(16) 0.0321(16) 0.0229(15) -0.0055(12) 0.0039(12) -0.0034(13)
O1A 0.0390(10) 0.0382(10) 0.0554(12) -0.0070(9) -0.0147(8) -0.0097(8)
C1A 0.0293(14) 0.0440(17) 0.073(2) -0.0024(15) -0.0061(15) -0.0098(12)
C2A 0.0428(16) 0.0463(17) 0.0580(19) -0.0004(14) -0.0143(14) -0.0103(14)
C3A 0.0413(15) 0.0481(17) 0.0465(17) -0.0075(14) -0.0070(13) -0.0090(13)
C4A 0.0334(14) 0.0384(15) 0.0442(16) -0.0127(12) -0.0072(12) -0.0117(11)
C5A 0.0348(15) 0.0521(18) 0.0509(18) 0.0017(13) -0.0073(13) -0.0149(13)
C6A 0.0339(15) 0.063(2) 0.064(2) -0.0058(16) 0.0033(13) -0.0167(14)
C7A 0.0419(15) 0.0410(16) 0.0382(15) -0.0138(13) -0.0080(12) -0.0066(12)
C8A 0.0293(13) 0.0399(15) 0.0276(13) -0.0078(11) -0.0028(10) -0.0019(11)
C9A 0.0298(13) 0.0370(14) 0.0270(14) -0.0049(11) -0.0005(10) -0.0013(11)
C10A 0.0372(14) 0.0357(15) 0.0392(16) -0.0127(12) -0.0053(12) 0.0011(11)
C11A 0.0417(15) 0.0306(15) 0.0442(16) -0.0109(12) -0.0048(13) -0.0114(12)
C12A 0.0509(17) 0.0399(16) 0.0537(18) -0.0067(14) -0.0035(13) -0.0115(13)
C13A 0.064(2) 0.0429(18) 0.067(2) 0.0036(16) -0.0191(17) -0.0149(15)
C14A 0.092(2) 0.0473(19) 0.052(2) 0.0039(15) -0.0101(18) -0.0352(18)
C15A 0.075(2) 0.0532(19) 0.0501(19) -0.0168(15) 0.0095(15) -0.0371(17)
C16A 0.0515(16) 0.0382(16) 0.0500(18) -0.0148(14) 0.0010(14) -0.0162(12)
B1A 0.0397(17) 0.054(2) 0.0390(18) -0.0003(15) 0.0054(14) -0.0193(15)
B2A 0.0342(15) 0.0390(17) 0.0303(16) -0.0075(13) 0.0046(12) -0.0079(13)
B3A 0.0424(17) 0.051(2) 0.0299(17) -0.0050(14) 0.0071(13) -0.0033(14)
B4A 0.0373(17) 0.075(2) 0.0364(19) 0.0014(16) 0.0110(14) -0.0085(16)
B5A 0.0357(17) 0.066(2) 0.0402(19) 0.0020(16) 0.0043(14) -0.0210(15)
B6A 0.0392(16) 0.0453(18) 0.0341(17) -0.0077(14) 0.0058(13) -0.0182(14)
B7A 0.0415(17) 0.056(2) 0.0271(17) -0.0080(14) 0.0058(13) 0.0054(15)
B8A 0.0286(16) 0.059(2) 0.0391(18) -0.0037(15) 0.0051(13) -0.0020(14)
B9A 0.0288(15) 0.0528(19) 0.0298(16) -0.0081(14) -0.0018(12) -0.0151(13)
B10A 0.0310(15) 0.0378(17) 0.0272(16) -0.0100(12) 0.0034(12) -0.0075(12)

loop_
_atom_type_symbol
_atom_type_description
_atom_type_scat_dispersion_real
_atom_type_scat_dispersion_imag
_atom_type_scat_source
C C 0.0033 0.0016 'International Tables Vol C Tables 4.2.6.8 and 6.1.1.4'
H H 0.0000 0.0000 'International Tables Vol C Tables 4.2.6.8 and 6.1.1.4'
B B 0.0013 0.0007 'International Tables Vol C Tables 4.2.6.8 and 6.1.1.4'
O O 0.0106 0.0060 'International Tables Vol C Tables 4.2.6.8 and 6.1.1.4'

loop_
_geom_angle_atom_site_label_1
_geom_angle_atom_site_label_2
_geom_angle_atom_site_label_3
_geom_angle
C7 O1 C10 111.74(16)
C2 C1 C6 119.5(3)
C2 C1 H1 120.2
C6 C1 H1 120.2
C1 C2 C3 121.2(3)
C1 C2 H2 119.4
C3 C2 H2 119.4
C4 C3 C2 119.6(3)
C4 C3 H3 120.2
C2 C3 H3 120.2
C3 C4 C5 118.9(2)
C3 C4 C7 122.3(2)
C5 C4 C7 118.8(2)
C4 C5 C6 120.7(3)
C4 C5 H5 119.7
C6 C5 H5 119.7
C1 C6 C5 120.1(3)
C1 C6 H6 119.9
C5 C6 H6 119.9
O1 C7 C4 109.38(18)
O1 C7 C8 104.51(17)
C4 C7 C8 116.90(18)
O1 C7 H7 108.6
C4 C7 H7 108.6
C8 C7 H7 108.6
C7 C8 C9 103.73(16)
C7 C8 B8 129.22(19)
C9 C8 B8 112.57(17)
C7 C8 B9 131.61(18)
C9 C8 B9 112.16(17)
B8 C8 B9 63.49(14)
C7 C8 B7 110.22(17)
C9 C8 B7 62.76(14)
B8 C8 B7 61.79(14)
B9 C8 B7 114.57(17)
C7 C8 B10 112.48(16)
C9 C8 B10 61.95(14)
B8 C8 B10 115.47(17)
B9 C8 B10 62.46(14)
B7 C8 B10 115.64(17)
C10 C9 C8 105.47(16)
C10 C9 B2 130.89(18)
C8 C9 B2 111.94(17)
C10 C9 B3 128.40(19)
C8 C9 B3 111.98(17)
B2 C9 B3 63.08(14)
C10 C9 B10 113.40(17)
C8 C9 B10 62.51(14)
B2 C9 B10 62.09(14)
B3 C9 B10 114.87(17)
C10 C9 B7 110.80(17)
C8 C9 B7 61.89(14)
B2 C9 B7 114.36(17)
B3 C9 B7 62.16(14)
B10 C9 B7 115.37(17)
O1 C10 C11 110.41(18)
O1 C10 C9 103.60(16)
C11 C10 C9 115.31(17)
O1 C10 H10 109.1
C11 C10 H10 109.1
C9 C10 H10 109.1
C16 C11 C12 119.1(2)
C16 C11 C10 118.8(2)
C12 C11 C10 122.0(2)
C13 C12 C11 119.7(2)
C13 C12 H12 120.1
C11 C12 H12 120.1
C14 C13 C12 120.6(3)
C14 C13 H13 119.7
C12 C13 H13 119.7
C13 C14 C15 120.0(3)
C13 C14 H14 120.0
C15 C14 H14 120.0
C14 C15 C16 119.7(3)
C14 C15 H15 120.1
C16 C15 H15 120.1
C15 C16 C11 120.8(2)
C15 C16 H16 119.6
C11 C16 H16 119.6
B3 B1 B2 60.20(15)
B3 B1 B4 60.63(15)
B2 B1 B4 108.70(19)
B3 B1 B5 108.0(2)
B2 B1 B5 107.8(2)
B4 B1 B5 59.75(16)
B3 B1 B6 108.15(18)
B2 B1 B6 59.79(15)
B4 B1 B6 108.3(2)
B5 B1 B6 60.04(16)
B3 B1 H1A 121.4
B2 B1 H1A 121.6
B4 B1 H1A 121.3
B5 B1 H1A 122.0
B6 B1 H1A 121.7
C9 B2 B10 59.38(14)
C9 B2 B6 104.03(19)
B10 B2 B6 59.21(15)
C9 B2 B1 103.79(18)
B10 B2 B1 107.8(2)
B6 B2 B1 60.27(16)
C9 B2 B3 58.49(13)
B10 B2 B3 108.83(19)
B6 B2 B3 108.19(19)
B1 B2 B3 59.77(15)
C9 B2 H2A 125.2
B10 B2 H2A 121.2
B6 B2 H2A 122.7
B1 B2 H2A 122.7
B3 B2 H2A 121.1
C9 B3 B1 103.94(19)
C9 B3 B7 59.77(14)
B1 B3 B7 106.8(2)
C9 B3 B2 58.43(13)
B1 B3 B2 60.02(15)
B7 B3 B2 108.61(19)
C9 B3 B4 104.0(2)
B1 B3 B4 59.89(16)
B7 B3 B4 58.35(16)
B2 B3 B4 108.0(2)
C9 B3 H3A 124.8
B1 B3 H3A 123.0
B7 B3 H3A 121.7
B2 B3 H3A 121.1
B4 B3 H3A 123.1
B7 B4 B5 107.69(19)
B7 B4 B1 107.96(19)
B5 B4 B1 60.15(16)
B7 B4 B8 59.57(15)
B5 B4 B8 59.99(15)
B1 B4 B8 108.01(19)
B7 B4 B3 60.26(15)
B5 B4 B3 107.46(19)
B1 B4 B3 59.48(16)
B8 B4 B3 107.56(19)
B7 B4 H4 121.8
B5 B4 H4 121.9
B1 B4 H4 121.7
B8 B4 H4 121.9
B3 B4 H4 122.1
B4 B5 B9 108.91(19)
B4 B5 B1 60.10(17)
B9 B5 B1 108.28(19)
B4 B5 B8 60.51(15)
B9 B5 B8 60.30(14)
B1 B5 B8 108.38(19)
B4 B5 B6 108.6(2)
B9 B5 B6 60.15(15)
B1 B5 B6 60.04(16)
B8 B5 B6 108.49(18)
B4 B5 H5A 121.2
B9 B5 H5A 121.3
B1 B5 H5A 121.7
B8 B5 H5A 121.3
B6 B5 H5A 121.5
B10 B6 B2 60.06(15)
B10 B6 B5 108.20(19)
B2 B6 B5 107.82(19)
B10 B6 B1 108.21(19)
B2 B6 B1 59.94(16)
B5 B6 B1 59.93(15)
B10 B6 B9 60.40(14)
B2 B6 B9 108.12(18)
B5 B6 B9 59.78(15)
B1 B6 B9 107.90(19)
B10 B6 H6A 121.4
B2 B6 H6A 121.8
B5 B6 H6A 121.9
B1 B6 H6A 121.8
B9 B6 H6A 121.7
C8 B7 C9 55.35(12)
C8 B7 B4 105.20(19)
C9 B7 B4 105.00(19)
C8 B7 B8 58.49(14)
C9 B7 B8 103.90(17)
B4 B7 B8 61.72(16)
C8 B7 B3 103.38(17)
C9 B7 B3 58.07(13)
B4 B7 B3 61.39(16)
B8 B7 B3 110.1(2)
C8 B7 H7A 125.8
C9 B7 H7A 125.8
B4 B7 H7A 121.6
B8 B7 H7A 121.1
B3 B7 H7A 121.6
C8 B8 B7 59.72(14)
C8 B8 B5 103.34(18)
B7 B8 B5 106.6(2)
C8 B8 B9 58.37(13)
B7 B8 B9 108.67(19)
B5 B8 B9 59.72(14)
C8 B8 B4 103.8(2)
B7 B8 B4 58.71(16)
B5 B8 B4 59.50(16)
B9 B8 B4 107.6(2)
C8 B8 H8 125.1
B7 B8 H8 121.5
B5 B8 H8 123.4
B9 B8 H8 121.2
B4 B8 H8 123.2
C8 B9 B10 59.42(13)
C8 B9 B5 103.36(18)
B10 B9 B5 107.1(2)
C8 B9 B6 103.66(19)
B10 B9 B6 58.77(15)
B5 B9 B6 60.07(15)
C8 B9 B8 58.14(13)
B10 B9 B8 108.55(19)
B5 B9 B8 59.98(15)
B6 B9 B8 108.2(2)
C8 B9 H9 125.4
B10 B9 H9 121.5
B5 B9 H9 123.0
B6 B9 H9 122.9
B8 B9 H9 121.1
C9 B10 C8 55.54(12)
C9 B10 B6 104.56(18)
C8 B10 B6 104.25(18)
C9 B10 B2 58.54(14)
C8 B10 B2 103.53(17)
B6 B10 B2 60.73(15)
C9 B10 B9 103.49(17)
C8 B10 B9 58.12(13)
B6 B10 B9 60.83(15)
B2 B10 B9 109.00(19)
C9 B10 H10A 125.5
C8 B10 H10A 125.8
B6 B10 H10A 122.4
B2 B10 H10A 121.8
B9 B10 H10A 121.9
C10A O1A C7A 111.36(18)
C6A C1A C2A 120.0(2)
C6A C1A H1AA 120.0
C2A C1A H1AA 120.0
C1A C2A C3A 120.0(3)
C1A C2A H2AA 120.0
C3A C2A H2AA 120.0
C4A C3A C2A 120.3(3)
C4A C3A H3AA 119.8
C2A C3A H3AA 119.8
C5A C4A C3A 119.1(2)
C5A C4A C7A 121.9(2)
C3A C4A C7A 118.9(2)
C4A C5A C6A 120.4(2)
C4A C5A H5AA 119.8
C6A C5A H5AA 119.8
C1A C6A C5A 120.2(3)
C1A C6A H6AA 119.9
C5A C6A H6AA 119.9
O1A C7A C4A 110.5(2)
O1A C7A C8A 104.55(16)
C4A C7A C8A 114.31(18)
O1A C7A H7AA 109.1
C4A C7A H7AA 109.1
C8A C7A H7AA 109.1
C7A C8A C9A 103.66(18)
C7A C8A B3A 130.29(19)
C9A C8A B3A 112.42(17)
C7A C8A B2A 130.53(18)
C9A C8A B2A 112.45(16)
B3A C8A B2A 63.50(15)
C7A C8A B10A 111.26(18)
C9A C8A B10A 62.38(13)
B3A C8A B10A 115.29(18)
B2A C8A B10A 62.31(14)
C7A C8A B7A 111.72(18)
C9A C8A B7A 62.62(14)
B3A C8A B7A 61.57(15)
B2A C8A B7A 114.44(18)
B10A C8A B7A 115.68(16)
C10A C9A C8A 104.54(16)
C10A C9A B8A 130.28(19)
C8A C9A B8A 111.37(19)
C10A C9A B9A 131.60(19)
C8A C9A B9A 111.17(18)
B8A C9A B9A 63.10(15)
C10A C9A B10A 112.60(18)
C8A C9A B10A 61.91(13)
B8A C9A B10A 114.22(19)
B9A C9A B10A 61.76(14)
C10A C9A B7A 111.22(18)
C8A C9A B7A 61.84(13)
B8A C9A B7A 61.86(15)
B9A C9A B7A 113.99(19)
B10A C9A B7A 114.64(18)
O1A C10A C11A 110.3(2)
O1A C10A C9A 104.59(17)
C11A C10A C9A 115.57(18)
O1A C10A H10B 108.7
C11A C10A H10B 108.7
C9A C10A H10B 108.7
C16A C11A C12A 119.1(2)
C16A C11A C10A 122.5(2)
C12A C11A C10A 118.4(2)
C13A C12A C11A 120.2(3)
C13A C12A H12A 119.9
C11A C12A H12A 119.9
C14A C13A C12A 120.4(3)
C14A C13A H13A 119.8
C12A C13A H13A 119.8
C13A C14A C15A 119.5(3)
C13A C14A H14A 120.2
C15A C14A H14A 120.2
C14A C15A C16A 120.5(3)
C14A C15A H15A 119.8
C16A C15A H15A 119.8
C11A C16A C15A 120.3(3)
C11A C16A H16A 119.8
C15A C16A H16A 119.8
B2A B1A B6A 60.19(15)
B2A B1A B4A 108.2(2)
B6A B1A B4A 107.7(2)
B2A B1A B5A 107.4(2)
B6A B1A B5A 59.58(15)
B4A B1A B5A 59.45(16)
B2A B1A B3A 60.12(15)
B6A B1A B3A 108.1(2)
B4A B1A B3A 60.14(16)
B5A B1A B3A 107.3(2)
B2A B1A H1AB 121.6
B6A B1A H1AB 121.7
B4A B1A H1AB 121.8
B5A B1A H1AB 122.5
B3A B1A H1AB 121.7
C8A B2A B10A 59.60(14)
C8A B2A B1A 104.08(19)
B10A B2A B1A 107.71(19)
C8A B2A B3A 58.19(14)
B10A B2A B3A 108.68(19)
B1A B2A B3A 60.23(16)
C8A B2A B6A 104.00(18)
B10A B2A B6A 58.96(14)
B1A B2A B6A 60.12(14)
B3A B2A B6A 108.14(19)
C8A B2A H2AB 125.1
B10A B2A H2AB 121.3
B1A B2A H2AB 122.5
B3A B2A H2AB 121.1
B6A B2A H2AB 122.9
C8A B3A B7A 60.12(15)
C8A B3A B2A 58.32(14)
B7A B3A B2A 109.0(2)
C8A B3A B1A 103.74(19)
B7A B3A B1A 107.4(2)
B2A B3A B1A 59.65(15)
C8A B3A B4A 104.06(19)
B7A B3A B4A 58.76(16)
B2A B3A B4A 107.6(2)
B1A B3A B4A 59.89(16)
C8A B3A H3AB 124.9
B7A B3A H3AB 121.1
B2A B3A H3AB 121.3
B1A B3A H3AB 123.0
B4A B3A H3AB 123.1
B7A B4A B5A 108.1(2)
B7A B4A B8A 60.20(17)
B5A B4A B8A 59.74(16)
B7A B4A B1A 108.1(2)
B5A B4A B1A 60.30(16)
B8A B4A B1A 108.0(2)
B7A B4A B3A 59.52(16)
B5A B4A B3A 107.8(2)
B8A B4A B3A 107.4(2)
B1A B4A B3A 59.97(16)
B7A B4A H4A 121.7
B5A B4A H4A 121.6
B8A B4A H4A 121.9
B1A B4A H4A 121.5
B3A B4A H4A 122.2
B4A B5A B8A 60.52(17)
B4A B5A B9A 109.1(2)
B8A B5A B9A 60.37(16)
B4A B5A B6A 108.82(19)
B8A B5A B6A 108.63(19)
B9A B5A B6A 60.18(15)
B4A B5A B1A 60.25(16)
B8A B5A B1A 108.55(19)
B9A B5A B1A 108.46(19)
B6A B5A B1A 60.15(15)
B4A B5A H5AB 121.0
B8A B5A H5AB 121.3
B9A B5A H5AB 121.3
B6A B5A H5AB 121.4
B1A B5A H5AB 121.5
B10A B6A B5A 107.99(19)
B10A B6A B9A 60.06(15)
B5A B6A B9A 59.91(15)
B10A B6A B1A 108.27(18)
B5A B6A B1A 60.27(15)
B9A B6A B1A 108.3(2)
B10A B6A B2A 60.09(14)
B5A B6A B2A 107.59(18)
B9A B6A B2A 107.83(18)
B1A B6A B2A 59.69(14)
B10A B6A H6AB 121.6
B5A B6A H6AB 121.8
B9A B6A H6AB 121.7
B1A B6A H6AB 121.5
B2A B6A H6AB 122.1
C8A B7A B4A 104.95(19)
C8A B7A C9A 55.54(13)
B4A B7A C9A 104.95(19)
C8A B7A B3A 58.31(14)
B4A B7A B3A 61.72(17)
C9A B7A B3A 104.02(19)
C8A B7A B8A 103.11(18)
B4A B7A B8A 61.23(16)
C9A B7A B8A 57.91(14)
B3A B7A B8A 109.9(2)
C8A B7A H7AB 125.9
B4A B7A H7AB 121.7
C9A B7A H7AB 125.7
B3A B7A H7AB 121.1
B8A B7A H7AB 121.8
C9A B8A B7A 60.22(14)
C9A B8A B5A 104.25(19)
B7A B8A B5A 106.8(2)
C9A B8A B9A 58.75(14)
B7A B8A B9A 109.11(18)
B5A B8A B9A 59.89(15)
C9A B8A B4A 104.67(18)
B7A B8A B4A 58.57(16)
B5A B8A B4A 59.73(17)
B9A B8A B4A 108.1(2)
C9A B8A H8A 124.3
B7A B8A H8A 121.4
B5A B8A H8A 123.1
B9A B8A H8A 121.0
B4A B8A H8A 122.9
C9A B9A B10A 59.78(13)
C9A B9A B5A 103.69(18)
B10A B9A B5A 107.29(19)
C9A B9A B6A 104.46(17)
B10A B9A B6A 59.17(14)
B5A B9A B6A 59.91(16)
C9A B9A B8A 58.16(14)
B10A B9A B8A 108.52(18)
B5A B9A B8A 59.74(16)
B6A B9A B8A 107.9(2)
C9A B9A H9A 124.9
B10A B9A H9A 121.3
B5A B9A H9A 123.1
B6A B9A H9A 122.7
B8A B9A H9A 121.4
C8A B10A C9A 55.71(12)
C8A B10A B6A 104.37(19)
C9A B10A B6A 104.70(18)
C8A B10A B9A 103.56(17)
C9A B10A B9A 58.46(13)
B6A B10A B9A 60.78(15)
C8A B10A B2A 58.09(14)
C9A B10A B2A 103.66(17)
B6A B10A B2A 60.95(15)
B9A B10A B2A 109.08(19)
C8A B10A H10C 125.8
C9A B10A H10C 125.4
B6A B10A H10C 122.3
B9A B10A H10C 121.8
B2A B10A H10C 121.8

loop_
_geom_bond_atom_site_label_1
_geom_bond_atom_site_label_2
_geom_bond_distance
O1 C7 1.437(2)
O1 C10 1.440(2)
C1 C2 1.363(4)
C1 C6 1.372(4)
C1 H1 0.9500
C2 C3 1.391(4)
C2 H2 0.9500
C3 C4 1.383(3)
C3 H3 0.9500
C4 C5 1.384(3)
C4 C7 1.505(3)
C5 C6 1.387(4)
C5 H5 0.9500
C6 H6 0.9500
C7 C8 1.546(3)
C7 H7 1.0000
C8 C9 1.604(3)
C8 B8 1.698(3)
C8 B9 1.702(3)
C8 B7 1.720(3)
C8 B10 1.726(3)
C9 C10 1.539(3)
C9 B2 1.702(3)
C9 B3 1.703(3)
C9 B10 1.717(3)
C9 B7 1.734(3)
C10 C11 1.504(3)
C10 H10 1.0000
C11 C16 1.383(3)
C11 C12 1.388(3)
C12 C13 1.387(3)
C12 H12 0.9500
C13 C14 1.370(4)
C13 H13 0.9500
C14 C15 1.379(3)
C14 H14 0.9500
C15 C16 1.381(3)
C15 H15 0.9500
C16 H16 0.9500
B1 B3 1.773(4)
B1 B2 1.778(4)
B1 B4 1.781(4)
B1 B5 1.782(4)
B1 B6 1.784(4)
B1 H1A 1.1200
B2 B10 1.763(4)
B2 B6 1.775(4)
B2 B3 1.781(4)
B2 H2A 1.1200
B3 B7 1.774(4)
B3 B4 1.794(4)
B3 H3A 1.1200
B4 B7 1.739(4)
B4 B5 1.774(4)
B4 B8 1.792(4)
B4 H4 1.1200
B5 B9 1.778(4)
B5 B8 1.783(4)
B5 B6 1.784(4)
B5 H5A 1.1200
B6 B10 1.748(3)
B6 B9 1.785(4)
B6 H6A 1.1200
B7 B8 1.755(4)
B7 H7A 1.1200
B8 B9 1.789(4)
B8 H8 1.1200
B9 B10 1.777(4)
B9 H9 1.1200
B10 H10A 1.1200
O1A C10A 1.430(2)
O1A C7A 1.436(3)
C1A C6A 1.371(3)
C1A C2A 1.374(3)
C1A H1AA 0.9500
C2A C3A 1.386(3)
C2A H2AA 0.9500
C3A C4A 1.383(3)
C3A H3AA 0.9500
C4A C5A 1.380(3)
C4A C7A 1.501(3)
C5A C6A 1.385(3)
C5A H5AA 0.9500
C6A H6AA 0.9500
C7A C8A 1.550(3)
C7A H7AA 1.0000
C8A C9A 1.615(3)
C8A B3A 1.695(4)
C8A B2A 1.698(3)
C8A B10A 1.725(3)
C8A B7A 1.727(3)
C9A C10A 1.534(3)
C9A B8A 1.698(3)
C9A B9A 1.709(3)
C9A B10A 1.733(3)
C9A B7A 1.740(3)
C10A C11A 1.502(3)
C10A H10B 1.0000
C11A C16A 1.374(3)
C11A C12A 1.388(3)
C12A C13A 1.386(3)
C12A H12A 0.9500
C13A C14A 1.364(4)
C13A H13A 0.9500
C14A C15A 1.379(4)
C14A H14A 0.9500
C15A C16A 1.382(3)
C15A H15A 0.9500
C16A H16A 0.9500
B1A B2A 1.777(4)
B1A B6A 1.784(4)
B1A B4A 1.786(4)
B1A B5A 1.787(4)
B1A B3A 1.787(4)
B1A H1AB 1.1200
B2A B10A 1.771(4)
B2A B3A 1.785(4)
B2A B6A 1.786(4)
B2A H2AB 1.1200
B3A B7A 1.752(4)
B3A B4A 1.790(4)
B3A H3AB 1.1200
B4A B7A 1.738(4)
B4A B5A 1.771(4)
B4A B8A 1.785(4)
B4A H4A 1.1200
B5A B8A 1.771(4)
B5A B9A 1.774(4)
B5A B6A 1.774(4)
B5A H5AB 1.1200
B6A B10A 1.750(4)
B6A B9A 1.779(4)
B6A H6AB 1.1200
B7A B8A 1.768(4)
B7A H7AB 1.1200
B8A B9A 1.783(4)
B8A H8A 1.1200
B9A B10A 1.766(3)
B9A H9A 1.1200
B10A H10C 1.1200
